data_4083609
loop_
_publ_author_name
'Turek, Jan'
'Panov, Illia'
'Semler, Miloslav'
'\<St\<epni\<cka, Petr'
'De Proft, Frank'
'Pad\<elkov\'a, Zde\<nka'
'R\%u\<zi\<cka, Ale\<s'

_publ_section_title
;
 Palladium(II) Complexes of 1,2,4-Triazole-BasedN-Heterocyclic Carbenes:
 Synthesis, Structure, and Catalytic Activity
;
_journal_issue 12
_journal_name_full Organometallics
_journal_page_first 3108
_journal_paper_doi 10.1021/om500342z
_journal_volume 33
_journal_year 2014
_chemical_formula_moiety 'C38 H42 Cl2 N6 Pd, 2(C H Cl3)'
_chemical_formula_sum 'C40 H44 Cl8 N6 Pd'
_chemical_formula_weight 998.81
_chemical_name_systematic
;
 ?
;
_space_group_IT_number 61
_symmetry_cell_setting orthorhombic
_symmetry_space_group_name_Hall '-P 2ac 2ab'
_symmetry_space_group_name_H-M 'P b c a'
_atom_sites_solution_hydrogens geom
_atom_sites_solution_primary direct
_atom_sites_solution_secondary difmap
_audit_creation_method SHELXL-97
_cell_angle_alpha 90
_cell_angle_beta 90
_cell_angle_gamma 90
_cell_formula_units_Z 8
_cell_length_a 9.6090(8)
_cell_length_b 28.226(3)
_cell_length_c 31.973(3)
_cell_measurement_reflns_used 54758
_cell_measurement_temperature 150(1)
_cell_measurement_theta_max 27.3
_cell_measurement_theta_min 1
_cell_volume 8671.8(14)
_computing_cell_refinement 'COLLECT and DENZO'
_computing_data_collection 'COLLECT (Hooft, 1998) and DENZO (Otwinowski & Minor, 1997)'
_computing_data_reduction 'COLLECT and DENZO'
_computing_molecular_graphics 'PLATON (Spek, 2003)'
_computing_publication_material 'SHELXL-97 (Sheldrick, 2008)'
_computing_structure_refinement 'SHELXL-97 (Sheldrick, 1997)'
_computing_structure_solution 'SIR92 (Altomare et al., 1994)'
_diffrn_ambient_temperature 150(1)
_diffrn_detector_area_resol_mean 9.091
_diffrn_measured_fraction_theta_full 0.994
_diffrn_measured_fraction_theta_max 0.994
_diffrn_measurement_device_type 'Bruker Nonius KappaCCD area detector'
_diffrn_measurement_method '\f and \w scans to fill the Ewald sphere'
_diffrn_radiation_monochromator graphite
_diffrn_radiation_source 'fine-focus sealed tube'
_diffrn_radiation_type MoK\a
_diffrn_radiation_wavelength 0.71073
_diffrn_reflns_av_R_equivalents 0.0753
_diffrn_reflns_av_sigmaI/netI 0.0445
_diffrn_reflns_limit_h_max 9
_diffrn_reflns_limit_h_min -12
_diffrn_reflns_limit_k_max 30
_diffrn_reflns_limit_k_min -35
_diffrn_reflns_limit_l_max 39
_diffrn_reflns_limit_l_min -35
_diffrn_reflns_number 52284
_diffrn_reflns_theta_full 26.37
_diffrn_reflns_theta_max 26.37
_diffrn_reflns_theta_min 4.09
_diffrn_standards_number 0
_exptl_absorpt_coefficient_mu 0.958
_exptl_absorpt_correction_T_max 0.913
_exptl_absorpt_correction_T_min 0.802
_exptl_absorpt_correction_type integration
_exptl_absorpt_process_details
;
Gaussian integration (Coppens, 1970)
;
_exptl_crystal_colour colourless
_exptl_crystal_density_diffrn 1.530
_exptl_crystal_density_method 'not measured'
_exptl_crystal_description plate
_exptl_crystal_F_000 4064
_exptl_crystal_size_max 0.34
_exptl_crystal_size_mid 0.25
_exptl_crystal_size_min 0.15
_refine_diff_density_max 0.933
_refine_diff_density_min -1.237
_refine_diff_density_rms 0.111
_refine_ls_extinction_method none
_refine_ls_goodness_of_fit_ref 1.103
_refine_ls_hydrogen_treatment constr
_refine_ls_matrix_type full
_refine_ls_number_parameters 506
_refine_ls_number_reflns 8804
_refine_ls_number_restraints 27
_refine_ls_restrained_S_all 1.117
_refine_ls_R_factor_all 0.0891
_refine_ls_R_factor_gt 0.0614
_refine_ls_shift/su_max 0.000
_refine_ls_shift/su_mean 0.000
_refine_ls_structure_factor_coef Fsqd
_refine_ls_weighting_details 'calc w=1/[\s^2^(Fo^2^)+(0.0338P)^2^+56.6291P] where P=(Fo^2^+2Fc^2^)/3'
_refine_ls_weighting_scheme calc
_refine_ls_wR_factor_gt 0.1241
_refine_ls_wR_factor_ref 0.1392
_reflns_number_gt 6716
_reflns_number_total 8804
_reflns_threshold_expression >2sigma(I)
_cod_data_source_file om500342z_si_002.cif
_cod_data_source_block 4c
_cod_depositor_comments 'Adding full bibliography for 4083605--4083610.cif.'
_cod_database_code 4083609

loop_
_symmetry_equiv_pos_as_xyz
'x, y, z'
'-x+1/2, -y, z+1/2'
'x+1/2, -y+1/2, -z'
'-x, y+1/2, -z+1/2'
'-x, -y, -z'
'x-1/2, y, -z-1/2'
'-x-1/2, y-1/2, z'
'x, -y-1/2, z-1/2'

loop_
_atom_site_label
_atom_site_type_symbol
_atom_site_fract_x
_atom_site_fract_y
_atom_site_fract_z
_atom_site_U_iso_or_equiv
_atom_site_adp_type
_atom_site_occupancy
_atom_site_symmetry_multiplicity
_atom_site_calc_flag
_atom_site_refinement_flags
_atom_site_disorder_assembly
_atom_site_disorder_group
Pd1 Pd 0.22207(4) 0.135266(13) 0.122138(11) 0.01585(10) Uani 1 1 d . . .
Cl2 Cl 0.37937(15) 0.17771(5) 0.08154(4) 0.0309(3) Uani 1 1 d . . .
Cl1 Cl 0.06783(14) 0.09254(5) 0.16400(4) 0.0260(3) Uani 1 1 d . . .
Cl3 Cl -0.1648(2) -0.04719(7) 0.12886(6) 0.0564(5) Uani 1 1 d . . .
Cl4 Cl 0.1322(2) -0.05241(9) 0.12069(6) 0.0666(6) Uani 1 1 d . . .
Cl6 Cl -0.1378(3) -0.17513(9) 0.08362(7) 0.0772(7) Uani 1 1 d . . .
Cl5 Cl 0.0088(3) -0.05658(9) 0.20219(6) 0.0785(7) Uani 1 1 d . . .
N2 N 0.2264(5) 0.02274(14) 0.03323(12) 0.0194(9) Uani 1 1 d . . .
N1 N 0.3410(4) 0.04383(13) 0.08973(12) 0.0169(8) Uani 1 1 d . . .
C1 C 0.2446(5) 0.07846(16) 0.08364(14) 0.0166(10) Uani 1 1 d . . .
C20 C 0.2028(5) 0.19311(17) 0.15907(15) 0.0186(10) Uani 1 1 d . . .
N3 N 0.1779(4) 0.06514(14) 0.04918(12) 0.0180(9) Uani 1 1 d . . .
N5 N 0.2353(5) 0.25356(15) 0.20458(14) 0.0259(10) Uani 1 1 d . . .
C10 C 0.4069(5) -0.03351(17) 0.05245(15) 0.0194(10) Uani 1 1 d . . .
N4 N 0.1049(4) 0.22782(14) 0.15265(12) 0.0168(8) Uani 1 1 d . . .
Cl7 Cl 0.1618(4) -0.17269(13) 0.07948(13) 0.1342(15) Uani 1 1 d . . .
C22 C -0.0002(5) 0.22566(16) 0.12072(15) 0.0173(10) Uani 1 1 d . . .
C28 C -0.3061(6) 0.2168(2) 0.02348(19) 0.0379(15) Uani 1 1 d . . .
H28A H -0.3063 0.2456 0.0075 0.045 Uiso 1 1 d R . .
H28B H -0.3967 0.2118 0.0353 0.045 Uiso 1 1 d R . .
H28C H -0.2826 0.1907 0.0056 0.045 Uiso 1 1 d R . .
N6 N 0.2788(4) 0.20962(14) 0.19097(12) 0.0193(9) Uani 1 1 d D A .
C14 C 0.4874(6) -0.09337(19) 0.00428(17) 0.0275(12) Uani 1 1 d . . .
H14 H 0.4943 -0.1050 -0.0228 0.033 Uiso 1 1 d R . .
C3 C 0.4420(5) 0.04421(17) 0.12330(15) 0.0185(10) Uani 1 1 d . . .
Cl8 Cl 0.0210(4) -0.1855(2) 0.15682(11) 0.1636(19) Uani 1 1 d . . .
C25 C -0.2008(5) 0.22039(19) 0.05777(16) 0.0239(11) Uani 1 1 d . . .
C16 C 0.0544(5) 0.08766(18) 0.02859(15) 0.0220(11) Uani 1 1 d . . .
C2 C 0.3267(5) 0.01050(17) 0.05824(14) 0.0185(10) Uani 1 1 d . . .
C21 C 0.1297(5) 0.26423(17) 0.18090(15) 0.0193(10) Uani 1 1 d . . .
C23 C -0.1145(5) 0.19676(17) 0.12574(16) 0.0216(10) Uani 1 1 d . . .
H23 H -0.1248 0.1789 0.1500 0.026 Uiso 1 1 d R . .
C9 C 0.7388(7) 0.0397(3) 0.22315(19) 0.055(2) Uani 1 1 d . . .
H9A H 0.6955 0.0499 0.2487 0.066 Uiso 1 1 d R . .
H9B H 0.8164 0.0600 0.2170 0.066 Uiso 1 1 d R . .
H9C H 0.7707 0.0077 0.2263 0.066 Uiso 1 1 d R . .
C39 C -0.0038(8) -0.0321(2) 0.1517(2) 0.0474(18) Uani 1 1 d . . .
H39 H 0.0023 0.0025 0.1538 0.057 Uiso 1 1 d R . .
C27 C 0.0161(5) 0.25229(17) 0.08459(16) 0.0215(11) Uani 1 1 d . . .
H27 H 0.0930 0.2719 0.0810 0.026 Uiso 1 1 d R . .
C6 C 0.6340(6) 0.0424(2) 0.18811(16) 0.0315(13) Uani 1 1 d . . .
C8 C 0.4011(5) 0.02880(18) 0.16285(15) 0.0218(11) Uani 1 1 d . . .
H8 H 0.3097 0.0196 0.1679 0.026 Uiso 1 1 d R . .
C11 C 0.4676(6) -0.05861(19) 0.08516(17) 0.0276(12) Uani 1 1 d . . .
H11 H 0.4632 -0.0466 0.1122 0.033 Uiso 1 1 d R . .
C15 C 0.4174(6) -0.05165(17) 0.01180(16) 0.0218(11) Uani 1 1 d . . .
H15 H 0.3765 -0.0354 -0.0103 0.026 Uiso 1 1 d R . .
C26 C -0.0844(5) 0.24905(18) 0.05365(16) 0.0225(11) Uani 1 1 d . . .
H26 H -0.0733 0.2668 0.0294 0.027 Uiso 1 1 d R . .
C29 C 0.0543(6) 0.30947(18) 0.18480(15) 0.0234(11) Uani 1 1 d . . .
C4 C 0.5759(6) 0.05938(19) 0.11626(16) 0.0253(11) Uani 1 1 d . . .
H4 H 0.6021 0.0699 0.0898 0.030 Uiso 1 1 d R . .
C17 C 0.0456(6) 0.06990(19) -0.01627(16) 0.0292(13) Uani 1 1 d . . .
H17A H 0.1348 0.0729 -0.0295 0.035 Uiso 1 1 d R . .
H17B H -0.0218 0.0885 -0.0312 0.035 Uiso 1 1 d R . .
H17C H 0.0176 0.0373 -0.0164 0.035 Uiso 1 1 d R . .
C18 C 0.0728(6) 0.14106(18) 0.02867(17) 0.0272(12) Uani 1 1 d . . .
H18A H 0.0639 0.1529 0.0567 0.033 Uiso 1 1 d R . .
H18B H 0.0028 0.1552 0.0113 0.033 Uiso 1 1 d R . .
H18C H 0.1633 0.1488 0.0180 0.033 Uiso 1 1 d R . .
C38 C 0.3344(11) 0.1402(3) 0.2334(3) 0.037(2) Uani 0.550(6) 1 d PD A 1
H38A H 0.3001 0.1199 0.2116 0.056 Uiso 0.550(6) 1 calc PR A 1
H38B H 0.2595 0.1485 0.2519 0.056 Uiso 0.550(6) 1 calc PR A 1
H38C H 0.4055 0.1240 0.2489 0.056 Uiso 0.550(6) 1 calc PR A 1
C35 C 0.3984(6) 0.18758(18) 0.21300(15) 0.0321(13) Uani 1 1 d D . .
C37 C 0.5077(9) 0.1712(4) 0.1828(3) 0.045(2) Uani 0.550(6) 1 d PD A 1
H37A H 0.4652 0.1523 0.1614 0.067 Uiso 0.550(6) 1 calc PR A 1
H37B H 0.5759 0.1527 0.1974 0.067 Uiso 0.550(6) 1 calc PR A 1
H37C H 0.5519 0.1983 0.1704 0.067 Uiso 0.550(6) 1 calc PR A 1
C24 C -0.2147(6) 0.19420(19) 0.09456(17) 0.0261(11) Uani 1 1 d . . .
H24 H -0.2923 0.1749 0.0983 0.031 Uiso 1 1 d R . .
C30 C -0.0899(6) 0.31306(19) 0.17960(16) 0.0265(12) Uani 1 1 d . . .
H30 H -0.1417 0.2866 0.1719 0.032 Uiso 1 1 d R . .
C40 C 0.0174(12) -0.1974(3) 0.1039(3) 0.078(3) Uani 1 1 d . . .
H40 H 0.0196 -0.2318 0.0997 0.094 Uiso 1 1 d R . .
C34 C 0.1283(7) 0.3493(2) 0.1963(2) 0.0376(15) Uani 1 1 d . . .
H34 H 0.2239 0.3471 0.2005 0.045 Uiso 1 1 d R . .
C12 C 0.5364(6) -0.1009(2) 0.07733(18) 0.0317(13) Uani 1 1 d . . .
H12 H 0.5742 -0.1180 0.0995 0.038 Uiso 1 1 d R . .
C5 C 0.6718(6) 0.0587(2) 0.14855(18) 0.0321(13) Uani 1 1 d . . .
H5 H 0.7620 0.0694 0.1438 0.039 Uiso 1 1 d R . .
C13 C 0.5470(6) -0.11796(19) 0.03710(18) 0.0293(13) Uani 1 1 d . . .
H13 H 0.5954 -0.1459 0.0320 0.035 Uiso 1 1 d R . .
C7 C 0.4981(6) 0.0280(2) 0.19450(16) 0.0277(12) Uani 1 1 d . . .
H7 H 0.4723 0.0172 0.2209 0.033 Uiso 1 1 d R . .
C31 C -0.1547(7) 0.3559(2) 0.18591(18) 0.0342(14) Uani 1 1 d . . .
H31 H -0.2505 0.3586 0.1825 0.041 Uiso 1 1 d R . .
C32 C -0.0776(8) 0.3955(2) 0.19733(19) 0.0405(16) Uani 1 1 d . . .
H32 H -0.1217 0.4244 0.2018 0.049 Uiso 1 1 d R . .
C36 C 0.4503(11) 0.2169(3) 0.2478(3) 0.039(2) Uani 0.550(6) 1 d PD A 1
H36A H 0.3740 0.2256 0.2657 0.059 Uiso 0.550(6) 1 calc PR A 1
H36B H 0.4931 0.2450 0.2369 0.059 Uiso 0.550(6) 1 calc PR A 1
H36C H 0.5175 0.1993 0.2637 0.059 Uiso 0.550(6) 1 calc PR A 1
C19 C -0.0751(6) 0.0733(2) 0.05299(19) 0.0338(13) Uani 1 1 d . . .
H19A H -0.0837 0.0394 0.0534 0.041 Uiso 1 1 d R . .
H19B H -0.1554 0.0869 0.0397 0.041 Uiso 1 1 d R . .
H19C H -0.0683 0.0850 0.0811 0.041 Uiso 1 1 d R . .
C33 C 0.0636(8) 0.3921(2) 0.2020(2) 0.0444(17) Uani 1 1 d . . .
H33 H 0.1152 0.4188 0.2091 0.053 Uiso 1 1 d R . .
C37A C 0.5276(10) 0.2208(4) 0.2003(4) 0.045(2) Uani 0.450(6) 1 d PD A 2
H37D H 0.5091 0.2528 0.2090 0.067 Uiso 0.450(6) 1 calc PR A 2
H37E H 0.5403 0.2200 0.1705 0.067 Uiso 0.450(6) 1 calc PR A 2
H37F H 0.6104 0.2096 0.2138 0.067 Uiso 0.450(6) 1 calc PR A 2
C36A C 0.4307(13) 0.1388(3) 0.1991(3) 0.039(2) Uani 0.450(6) 1 d PD A 2
H36D H 0.4396 0.1382 0.1692 0.059 Uiso 0.450(6) 1 calc PR A 2
H36E H 0.3570 0.1179 0.2075 0.059 Uiso 0.450(6) 1 calc PR A 2
H36F H 0.5165 0.1287 0.2117 0.059 Uiso 0.450(6) 1 calc PR A 2
C38A C 0.3819(14) 0.1928(4) 0.2598(2) 0.037(2) Uani 0.450(6) 1 d PD A 2
H38D H 0.3618 0.2252 0.2665 0.056 Uiso 0.450(6) 1 calc PR A 2
H38E H 0.4666 0.1834 0.2734 0.056 Uiso 0.450(6) 1 calc PR A 2
H38F H 0.3069 0.1730 0.2693 0.056 Uiso 0.450(6) 1 calc PR A 2

loop_
_atom_site_aniso_label
_atom_site_aniso_U_11
_atom_site_aniso_U_22
_atom_site_aniso_U_33
_atom_site_aniso_U_23
_atom_site_aniso_U_13
_atom_site_aniso_U_12
Pd1 0.01525(17) 0.01567(17) 0.01662(18) -0.00391(15) -0.00024(14) -0.00007(15)
Cl2 0.0299(7) 0.0316(7) 0.0311(7) -0.0062(6) 0.0102(6) -0.0106(6)
Cl1 0.0246(6) 0.0255(6) 0.0278(7) 0.0019(5) 0.0042(5) -0.0034(5)
Cl3 0.0534(11) 0.0491(10) 0.0666(12) -0.0094(9) 0.0109(9) -0.0059(9)
Cl4 0.0546(11) 0.0953(16) 0.0499(11) -0.0190(10) 0.0160(9) -0.0310(11)
Cl6 0.0763(16) 0.0852(16) 0.0700(14) 0.0062(12) -0.0204(12) -0.0172(13)
Cl5 0.122(2) 0.0813(15) 0.0318(10) 0.0002(9) 0.0114(11) 0.0105(15)
N2 0.022(2) 0.0163(19) 0.020(2) -0.0050(16) -0.0018(18) 0.0017(18)
N1 0.018(2) 0.0158(19) 0.017(2) -0.0029(16) -0.0010(16) 0.0009(17)
C1 0.016(2) 0.018(2) 0.016(2) -0.0006(18) -0.0015(18) -0.0035(19)
C20 0.016(2) 0.019(2) 0.021(2) 0.0002(19) 0.0010(19) -0.001(2)
N3 0.021(2) 0.0140(19) 0.019(2) -0.0026(16) -0.0032(17) 0.0011(17)
N5 0.026(2) 0.024(2) 0.028(2) -0.0094(18) -0.0034(19) 0.0038(19)
C10 0.018(3) 0.021(2) 0.019(2) -0.0009(19) -0.0006(19) -0.001(2)
N4 0.019(2) 0.018(2) 0.0135(19) -0.0033(15) 0.0029(16) 0.0013(17)
Cl7 0.088(2) 0.123(3) 0.192(4) 0.042(3) 0.046(2) 0.062(2)
C22 0.019(2) 0.017(2) 0.016(2) -0.0041(19) -0.0014(19) 0.0023(19)
C28 0.029(3) 0.050(4) 0.034(3) 0.002(3) -0.008(3) -0.003(3)
N6 0.019(2) 0.021(2) 0.017(2) -0.0065(16) -0.0007(17) 0.0051(18)
C14 0.035(3) 0.022(3) 0.025(3) -0.007(2) 0.005(2) 0.001(2)
C3 0.022(3) 0.019(2) 0.015(2) -0.0035(19) -0.005(2) 0.003(2)
Cl8 0.124(3) 0.282(6) 0.085(2) -0.007(3) -0.056(2) 0.048(3)
C25 0.022(3) 0.028(3) 0.022(3) 0.001(2) -0.004(2) 0.002(2)
C16 0.022(3) 0.024(3) 0.020(3) -0.003(2) -0.006(2) 0.004(2)
C2 0.022(3) 0.021(2) 0.013(2) -0.0015(18) 0.0004(19) -0.002(2)
C21 0.023(3) 0.020(2) 0.014(2) -0.0026(19) 0.002(2) -0.002(2)
C23 0.021(3) 0.020(2) 0.024(3) 0.001(2) 0.002(2) -0.002(2)
C9 0.025(3) 0.111(7) 0.028(3) -0.001(4) -0.011(3) 0.001(4)
C39 0.072(5) 0.031(3) 0.039(4) -0.002(3) 0.010(3) -0.016(3)
C27 0.022(3) 0.019(2) 0.024(3) 0.000(2) 0.004(2) -0.003(2)
C6 0.028(3) 0.049(4) 0.018(3) -0.008(2) -0.003(2) 0.006(3)
C8 0.019(3) 0.029(3) 0.017(2) -0.001(2) 0.002(2) 0.002(2)
C11 0.037(3) 0.026(3) 0.020(3) -0.002(2) -0.002(2) 0.009(2)
C15 0.026(3) 0.020(2) 0.019(3) -0.001(2) 0.001(2) 0.000(2)
C26 0.023(3) 0.025(3) 0.019(3) 0.001(2) 0.002(2) 0.004(2)
C29 0.035(3) 0.021(3) 0.015(2) -0.0043(19) 0.000(2) 0.005(2)
C4 0.025(3) 0.034(3) 0.017(3) 0.001(2) 0.003(2) -0.002(2)
C17 0.042(3) 0.024(3) 0.022(3) -0.004(2) -0.013(2) 0.005(3)
C18 0.033(3) 0.022(3) 0.026(3) -0.003(2) -0.009(2) 0.006(2)
C38 0.039(5) 0.036(5) 0.036(5) -0.001(4) -0.009(4) 0.004(4)
C35 0.029(3) 0.042(3) 0.026(3) -0.008(2) -0.008(2) 0.016(3)
C37 0.027(5) 0.065(6) 0.043(5) -0.004(5) -0.007(4) 0.019(5)
C24 0.018(3) 0.029(3) 0.031(3) -0.002(2) 0.002(2) -0.007(2)
C30 0.033(3) 0.025(3) 0.022(3) 0.000(2) -0.001(2) 0.004(2)
C40 0.113(9) 0.045(5) 0.077(6) 0.013(4) 0.008(6) 0.019(5)
C34 0.037(3) 0.029(3) 0.046(4) -0.012(3) 0.001(3) 0.000(3)
C12 0.038(3) 0.026(3) 0.030(3) 0.002(2) -0.009(3) 0.009(3)
C5 0.016(3) 0.050(4) 0.030(3) -0.005(3) 0.000(2) -0.002(3)
C13 0.033(3) 0.019(3) 0.035(3) -0.004(2) 0.002(3) 0.005(2)
C7 0.028(3) 0.039(3) 0.016(3) 0.000(2) 0.001(2) 0.006(3)
C31 0.038(3) 0.034(3) 0.030(3) 0.000(2) 0.000(3) 0.015(3)
C32 0.060(4) 0.029(3) 0.033(3) -0.009(3) -0.006(3) 0.017(3)
C36 0.044(5) 0.042(5) 0.031(4) -0.010(4) -0.025(4) 0.017(4)
C19 0.023(3) 0.038(3) 0.040(3) 0.000(3) -0.003(3) 0.004(3)
C33 0.055(4) 0.024(3) 0.054(4) -0.016(3) -0.005(3) 0.000(3)
C37A 0.027(5) 0.065(6) 0.043(5) -0.004(5) -0.007(4) 0.019(5)
C36A 0.044(5) 0.042(5) 0.031(4) -0.010(4) -0.025(4) 0.017(4)
C38A 0.039(5) 0.036(5) 0.036(5) -0.001(4) -0.009(4) 0.004(4)

loop_
_atom_type_symbol
_atom_type_description
_atom_type_scat_dispersion_real
_atom_type_scat_dispersion_imag
_atom_type_scat_source
C C 0.0033 0.0016 'International Tables Vol C Tables 4.2.6.8 and 6.1.1.4'
H H 0.0000 0.0000 'International Tables Vol C Tables 4.2.6.8 and 6.1.1.4'
N N 0.0061 0.0033 'International Tables Vol C Tables 4.2.6.8 and 6.1.1.4'
Cl Cl 0.1484 0.1585 'International Tables Vol C Tables 4.2.6.8 and 6.1.1.4'
Pd Pd -0.9988 1.0072 'International Tables Vol C Tables 4.2.6.8 and 6.1.1.4'

loop_
_exptl_crystal_face_index_h
_exptl_crystal_face_index_k
_exptl_crystal_face_index_l
_exptl_crystal_face_perp_dist
0 1 -1 0.073
0 -1 1 0.051
0 1 1 0.020
0 -1 -1 0.113
-1 0 0 0.169
1 0 0 0.169
0 -1 0 0.062

loop_
_geom_angle_atom_site_label_1
_geom_angle_atom_site_label_2
_geom_angle_atom_site_label_3
_geom_angle
C20 Pd1 C1 178.16(19)
C20 Pd1 Cl2 88.26(14)
C1 Pd1 Cl2 89.95(13)
C20 Pd1 Cl1 91.38(14)
C1 Pd1 Cl1 90.42(13)
Cl2 Pd1 Cl1 178.77(5)
C2 N2 N3 104.7(4)
C1 N1 C2 108.4(4)
C1 N1 C3 123.9(4)
C2 N1 C3 127.7(4)
N3 C1 N1 104.1(4)
N3 C1 Pd1 132.3(4)
N1 C1 Pd1 123.5(3)
N6 C20 N4 103.8(4)
N6 C20 Pd1 132.5(4)
N4 C20 Pd1 123.4(3)
C1 N3 N2 112.8(4)
C1 N3 C16 128.8(4)
N2 N3 C16 118.2(4)
C21 N5 N6 105.1(4)
C11 C10 C15 118.8(5)
C11 C10 C2 123.6(4)
C15 C10 C2 117.5(4)
C20 N4 C21 108.3(4)
C20 N4 C22 123.8(4)
C21 N4 C22 127.9(4)
C23 C22 C27 120.5(5)
C23 C22 N4 120.2(4)
C27 C22 N4 119.3(4)
C25 C28 H28A 109.6
C25 C28 H28B 109.6
H28A C28 H28B 109.5
C25 C28 H28C 109.2
H28A C28 H28C 109.5
H28B C28 H28C 109.5
C20 N6 N5 112.8(4)
C20 N6 C35 129.7(4)
N5 N6 C35 117.5(4)
C15 C14 C13 119.9(5)
C15 C14 H14 120.0
C13 C14 H14 120.0
C4 C3 C8 120.6(5)
C4 C3 N1 120.6(4)
C8 C3 N1 118.8(4)
C26 C25 C24 117.8(5)
C26 C25 C28 121.0(5)
C24 C25 C28 121.2(5)
N3 C16 C17 108.6(4)
N3 C16 C18 109.2(4)
C17 C16 C18 109.6(4)
N3 C16 C19 108.0(4)
C17 C16 C19 110.4(5)
C18 C16 C19 111.0(5)
N2 C2 N1 109.9(4)
N2 C2 C10 122.3(4)
N1 C2 C10 127.7(4)
N5 C21 N4 109.9(4)
N5 C21 C29 122.3(4)
N4 C21 C29 127.7(5)
C22 C23 C24 120.0(5)
C22 C23 H23 120.1
C24 C23 H23 119.8
C6 C9 H9A 109.1
C6 C9 H9B 109.6
H9A C9 H9B 109.5
C6 C9 H9C 109.7
H9A C9 H9C 109.5
H9B C9 H9C 109.5
Cl4 C39 Cl3 110.2(4)
Cl4 C39 Cl5 110.0(4)
Cl3 C39 Cl5 110.2(4)
Cl4 C39 H39 108.9
Cl3 C39 H39 108.8
Cl5 C39 H39 108.8
C26 C27 C22 118.7(5)
C26 C27 H27 120.3
C22 C27 H27 121.0
C7 C6 C5 118.5(5)
C7 C6 C9 120.4(5)
C5 C6 C9 121.1(6)
C7 C8 C3 118.8(5)
C7 C8 H8 120.5
C3 C8 H8 120.7
C12 C11 C10 120.1(5)
C12 C11 H11 120.2
C10 C11 H11 119.7
C14 C15 C10 120.6(5)
C14 C15 H15 119.6
C10 C15 H15 119.7
C27 C26 C25 122.2(5)
C27 C26 H26 118.8
C25 C26 H26 119.0
C34 C29 C30 118.9(5)
C34 C29 C21 118.3(5)
C30 C29 C21 122.7(5)
C3 C4 C5 119.8(5)
C3 C4 H4 120.1
C5 C4 H4 120.1
C16 C17 H17A 109.7
C16 C17 H17B 109.1
H17A C17 H17B 109.5
C16 C17 H17C 109.7
H17A C17 H17C 109.5
H17B C17 H17C 109.5
C16 C18 H18A 109.7
C16 C18 H18B 109.3
H18A C18 H18B 109.5
C16 C18 H18C 109.4
H18A C18 H18C 109.5
H18B C18 H18C 109.5
C35 C38 H38A 109.5
C35 C38 H38B 109.5
H38A C38 H38B 109.5
C35 C38 H38C 109.5
H38A C38 H38C 109.5
H38B C38 H38C 109.5
C36 C35 C36A 132.7(7)
C36 C35 N6 112.6(5)
C36A C35 N6 114.2(5)
C36 C35 C37 115.0(6)
C36A C35 C37 51.2(6)
N6 C35 C37 111.5(5)
C36 C35 C38A 39.9(6)
C36A C35 C38A 114.2(6)
N6 C35 C38A 110.4(6)
C37 C35 C38A 137.8(7)
C36 C35 C37A 66.5(6)
C36A C35 C37A 107.8(6)
N6 C35 C37A 103.5(5)
C37 C35 C37A 58.4(6)
C38A C35 C37A 105.9(5)
C36 C35 C38 106.9(5)
C36A C35 C38 55.1(6)
N6 C35 C38 104.2(5)
C37 C35 C38 105.8(5)
C38A C35 C38 68.9(5)
C37A C35 C38 151.9(7)
C35 C37 H37A 109.5
C35 C37 H37B 109.5
H37A C37 H37B 109.5
C35 C37 H37C 109.5
H37A C37 H37C 109.5
H37B C37 H37C 109.5
C23 C24 C25 120.7(5)
C23 C24 H24 119.6
C25 C24 H24 119.6
C31 C30 C29 119.6(5)
C31 C30 H30 120.2
C29 C30 H30 120.2
Cl8 C40 Cl7 110.2(6)
Cl8 C40 Cl6 108.1(5)
Cl7 C40 Cl6 111.8(5)
Cl8 C40 H40 109.1
Cl7 C40 H40 108.6
Cl6 C40 H40 109.0
C33 C34 C29 121.3(6)
C33 C34 H34 119.2
C29 C34 H34 119.5
C13 C12 C11 120.3(5)
C13 C12 H12 120.1
C11 C12 H12 119.6
C4 C5 C6 120.5(5)
C4 C5 H5 119.6
C6 C5 H5 119.8
C12 C13 C14 120.2(5)
C12 C13 H13 119.8
C14 C13 H13 120.0
C8 C7 C6 121.8(5)
C8 C7 H7 119.4
C6 C7 H7 118.8
C30 C31 C32 120.3(6)
C30 C31 H31 120.1
C32 C31 H31 119.6
C33 C32 C31 120.0(6)
C33 C32 H32 119.8
C31 C32 H32 120.2
C35 C36 H36A 109.5
C35 C36 H36B 109.5
H36A C36 H36B 109.5
C35 C36 H36C 109.5
H36A C36 H36C 109.5
H36B C36 H36C 109.5
C16 C19 H19A 110.0
C16 C19 H19B 108.9
H19A C19 H19B 109.5
C16 C19 H19C 109.5
H19A C19 H19C 109.5
H19B C19 H19C 109.5
C32 C33 C34 119.8(6)
C32 C33 H33 119.9
C34 C33 H33 120.3
C35 C37A H37D 109.5
C35 C37A H37E 109.5
H37D C37A H37E 109.5
C35 C37A H37F 109.5
H37D C37A H37F 109.5
H37E C37A H37F 109.5
C35 C36A H36D 109.5
C35 C36A H36E 109.5
H36D C36A H36E 109.5
C35 C36A H36F 109.5
H36D C36A H36F 109.5
H36E C36A H36F 109.5
C35 C38A H38D 109.5
C35 C38A H38E 109.5
H38D C38A H38E 109.5
C35 C38A H38F 109.5
H38D C38A H38F 109.5
H38E C38A H38F 109.5

loop_
_geom_bond_atom_site_label_1
_geom_bond_atom_site_label_2
_geom_bond_distance
Pd1 C20 2.023(5)
Pd1 C1 2.033(5)
Pd1 Cl2 2.3249(14)
Pd1 Cl1 2.3328(13)
Cl3 C39 1.763(8)
Cl4 C39 1.737(8)
Cl6 C40 1.744(10)
Cl5 C39 1.761(7)
N2 C2 1.299(6)
N2 N3 1.382(5)
N1 C1 1.361(6)
N1 C2 1.385(6)
N1 C3 1.447(6)
C1 N3 1.329(6)
C20 N6 1.338(6)
C20 N4 1.373(6)
N3 C16 1.498(6)
N5 C21 1.301(7)
N5 N6 1.379(6)
C10 C11 1.391(7)
C10 C15 1.401(7)
C10 C2 1.474(7)
N4 C21 1.389(6)
N4 C22 1.437(6)
Cl7 C40 1.738(11)
C22 C23 1.378(7)
C22 C27 1.387(7)
C28 C25 1.495(7)
C28 H28A 0.9600
C28 H28B 0.9600
C28 H28C 0.9602
N6 C35 1.485(7)
C14 C15 1.377(7)
C14 C13 1.382(8)
C14 H14 0.9302
C3 C4 1.375(7)
C3 C8 1.394(7)
Cl8 C40 1.726(10)
C25 C26 1.387(7)
C25 C24 1.396(7)
C16 C17 1.522(7)
C16 C18 1.518(7)
C16 C19 1.524(8)
C21 C29 1.473(7)
C23 C24 1.388(7)
C23 H23 0.9300
C9 C6 1.508(8)
C9 H9A 0.9602
C9 H9B 0.9599
C9 H9C 0.9599
C39 H39 0.9802
C27 C26 1.385(7)
C27 H27 0.9301
C6 C7 1.382(8)
C6 C5 1.395(8)
C8 C7 1.376(7)
C8 H8 0.9301
C11 C12 1.387(7)
C11 H11 0.9300
C15 H15 0.9300
C26 H26 0.9299
C29 C34 1.380(8)
C29 C30 1.399(8)
C4 C5 1.384(8)
C4 H4 0.9299
C17 H17A 0.9601
C17 H17B 0.9601
C17 H17C 0.9600
C18 H18A 0.9598
C18 H18B 0.9599
C18 H18C 0.9600
C38 C35 1.610(7)
C38 H38A 0.9600
C38 H38B 0.9600
C38 H38C 0.9600
C35 C36 1.475(7)
C35 C36A 1.479(8)
C35 C37 1.498(7)
C35 C38A 1.512(8)
C35 C37A 1.608(8)
C37 H37A 0.9600
C37 H37B 0.9600
C37 H37C 0.9600
C24 H24 0.9301
C30 C31 1.376(8)
C30 H30 0.9300
C40 H40 0.9798
C34 C33 1.372(8)
C34 H34 0.9300
C12 C13 1.377(8)
C12 H12 0.9300
C5 H5 0.9301
C13 H13 0.9301
C7 H7 0.9301
C31 C32 1.389(9)
C31 H31 0.9300
C32 C33 1.368(10)
C32 H32 0.9298
C36 H36A 0.9600
C36 H36B 0.9600
C36 H36C 0.9600
C19 H19A 0.9600
C19 H19B 0.9601
C19 H19C 0.9601
C33 H33 0.9299
C37A H37D 0.9600
C37A H37E 0.9600
C37A H37F 0.9600
C36A H36D 0.9600
C36A H36E 0.9600
C36A H36F 0.9600
C38A H38D 0.9600
C38A H38E 0.9600
C38A H38F 0.9600
